data_4037739
loop_
_publ_author_name
'Amador-S\'anchez, Yoarhy A'
'Aguilar-Granda, Andres'
'Flores-Cruz, Ricardo'
'Gonz\'alez-Calder\'on, Davir'
'Orta, Cynthia'
'Rodr\'iguez-Molina, Braulio'
'Jim\'enez-S\'anchez, Arturo'
'Miranda, Luis D.'

_publ_section_title
;
 Diversity-Oriented Synthesis of Highly Fluorescent Fused-isoquinolines
 for Specific Subcellular Localization.
;
_journal_name_full 'The Journal of organic chemistry'
_journal_paper_doi 10.1021/acs.joc.9b02712
_journal_year 2019
_chemical_formula_moiety 'C24 H26 N2 O4'
_chemical_formula_sum 'C24 H26 N2 O4'
_chemical_formula_weight 406.47
_space_group_crystal_system triclinic
_space_group_IT_number 2
_space_group_name_Hall '-P 1'
_space_group_name_H-M_alt 'P -1'
_atom_sites_solution_hydrogens mixed
_audit_creation_method SHELXL-2014/7
_cell_angle_alpha 63.7290(10)
_cell_angle_beta 81.8320(10)
_cell_angle_gamma 64.0980(10)
_cell_formula_units_Z 2
_cell_length_a 10.2130(2)
_cell_length_b 11.0231(2)
_cell_length_c 11.7635(2)
_cell_measurement_reflns_used 6982
_cell_measurement_temperature 303(2)
_cell_measurement_theta_max 68.48
_cell_measurement_theta_min 4.20
_cell_volume 1066.08(4)
_computing_cell_refinement 'APEX3 v2016.1 (Bruker, 2014)'
_computing_data_collection 'APEX3 v2016.1 (Bruker, 2014)'
_computing_data_reduction 'SAINT V8.37A  (Bruker, 2014)'
_computing_molecular_graphics
; 
 SADABS 2016/2: Krause, L., Herbst-Irmer, R., Sheldrick G.M. & Stalke D., 
 J. Appl. Cryst. 48 (2015) 3-10 
;
_computing_structure_refinement 'SHELXL-2014/7 (Sheldrick, 2014)'
_computing_structure_solution 'SHELXS-2014 (Bruker, 2014)'
_diffrn_ambient_temperature 303(2)
_diffrn_detector_area_resol_mean 52.0833
_diffrn_measured_fraction_theta_full 0.996
_diffrn_measured_fraction_theta_max 0.990
_diffrn_measurement_device_type 'Bruker D8 Venture \k-geometry diffractometer 208039-01'
_diffrn_measurement_method \w-scans
_diffrn_radiation_type CuK\a
_diffrn_radiation_wavelength 1.54178
_diffrn_reflns_av_R_equivalents 0.0325
_diffrn_reflns_av_unetI/netI 0.0357
_diffrn_reflns_Laue_measured_fraction_full 0.996
_diffrn_reflns_Laue_measured_fraction_max 0.990
_diffrn_reflns_limit_h_max 12
_diffrn_reflns_limit_h_min -12
_diffrn_reflns_limit_k_max 13
_diffrn_reflns_limit_k_min -13
_diffrn_reflns_limit_l_max 14
_diffrn_reflns_limit_l_min -11
_diffrn_reflns_number 10931
_diffrn_reflns_point_group_measured_fraction_full 0.996
_diffrn_reflns_point_group_measured_fraction_max 0.990
_diffrn_reflns_theta_full 67.679
_diffrn_reflns_theta_max 68.507
_diffrn_reflns_theta_min 4.199
_exptl_absorpt_coefficient_mu 0.701
_exptl_absorpt_correction_T_max 0.7531
_exptl_absorpt_correction_T_min 0.6747
_exptl_absorpt_correction_type multi-scan
_exptl_absorpt_process_details
; 
 SADABS 2016/2: Krause, L., Herbst-Irmer, R., Sheldrick G.M. & Stalke D., 
 J. Appl. Cryst. 48 (2015) 3-10 
;
_exptl_crystal_colour yellow
_exptl_crystal_density_diffrn 1.266
_exptl_crystal_description Prism
_exptl_crystal_F_000 432
_exptl_crystal_size_max 0.300
_exptl_crystal_size_mid 0.140
_exptl_crystal_size_min 0.080
_refine_diff_density_max 0.162
_refine_diff_density_min -0.159
_refine_diff_density_rms 0.035
_refine_ls_extinction_method none
_refine_ls_goodness_of_fit_ref 1.118
_refine_ls_hydrogen_treatment mixed
_refine_ls_matrix_type full
_refine_ls_number_parameters 311
_refine_ls_number_reflns 3900
_refine_ls_number_restraints 72
_refine_ls_restrained_S_all 1.118
_refine_ls_R_factor_all 0.1027
_refine_ls_R_factor_gt 0.0733
_refine_ls_shift/su_max 0.000
_refine_ls_shift/su_mean 0.000
_refine_ls_structure_factor_coef Fsqd
_refine_ls_weighting_details 'w=1/[\s^2^(Fo^2^)+(0.0399P)^2^+0.5156P] where P=(Fo^2^+2Fc^2^)/3'
_refine_ls_weighting_scheme calc
_refine_ls_wR_factor_gt 0.1337
_refine_ls_wR_factor_ref 0.1495
_reflns_Friedel_coverage 0.000
_reflns_number_gt 2557
_reflns_number_total 3900
_reflns_threshold_expression 'I > 2\s(I)'
_cod_data_source_file jo9b02712_si_002.cif
_cod_data_source_block 406MGL17
_cod_database_code 4037739
_shelx_shelxl_version_number 2014/7
_shelx_space_group_comment
; 
The symmetry employed for this shelxl refinement is uniquely defined 
by the following loop, which should always be used as a source of 
symmetry information in preference to the above space-group names. 
They are only intended as comments. 
;
_shelx_estimated_absorpt_t_min 0.817
_shelx_estimated_absorpt_t_max 0.946

loop_
_space_group_symop_operation_xyz
'x, y, z'
'-x, -y, -z'

loop_
_atom_site_label
_atom_site_type_symbol
_atom_site_fract_x
_atom_site_fract_y
_atom_site_fract_z
_atom_site_U_iso_or_equiv
_atom_site_adp_type
_atom_site_occupancy
_atom_site_site_symmetry_order
_atom_site_calc_flag
_atom_site_refinement_flags_posn
_atom_site_refinement_flags_adp
_atom_site_refinement_flags_occupancy
_atom_site_disorder_assembly
_atom_site_disorder_group
O1 O 0.9487(2) 0.2472(2) 0.8191(2) 0.0841(7) Uani 1 1 d . . . . .
O2 O 1.1041(2) 0.6275(2) 0.5303(2) 0.0769(6) Uani 1 1 d . . . . .
O3 O 0.3030(2) 0.9399(2) 0.57941(18) 0.0759(6) Uani 1 1 d . . . . .
O4 O 0.5311(3) 0.8178(2) 0.83475(19) 0.0913(7) Uani 1 1 d . . . . .
N1 N 0.6505(3) 0.9474(3) 0.6964(2) 0.0709(7) Uani 1 1 d . . . . .
H1 H 0.682(3) 0.969(3) 0.620(3) 0.085 Uiso 1 1 d . U . . .
C1 C 0.9262(3) 0.3929(3) 0.7489(3) 0.0627(7) Uani 1 1 d . . . . .
C2 C 1.0348(3) 0.4311(3) 0.6801(3) 0.0672(8) Uani 1 1 d . . . . .
H2 H 1.1281 0.3574 0.6864 0.081 Uiso 1 1 calc R U . . .
C3 C 1.0042(3) 0.5794(3) 0.6018(3) 0.0624(7) Uani 1 1 d . . . . .
C4 C 0.8656(3) 0.6881(3) 0.5911(2) 0.0619(7) Uani 1 1 d . . . . .
H4 H 0.8444 0.7871 0.5360 0.074 Uiso 1 1 calc R U . . .
C4A C 0.7578(3) 0.6508(3) 0.6621(2) 0.0546(7) Uani 1 1 d . . . . .
C5 C 0.6083(3) 0.7733(3) 0.6487(2) 0.0563(7) Uani 1 1 d . . . . .
H5 H 0.5897 0.8492 0.5606 0.068 Uiso 1 1 calc R U . . .
N6 N 0.4996(3) 0.7153(2) 0.6765(2) 0.0592(6) Uani 1 1 d . . . . .
C7 C 0.3539(3) 0.8065(3) 0.6533(2) 0.0624(7) Uani 1 1 d . . . . .
C7A C 0.2784(3) 0.7141(3) 0.7334(2) 0.0608(7) Uani 1 1 d . . . . .
C8 C 0.1312(4) 0.7512(4) 0.7390(3) 0.0773(9) Uani 1 1 d . . . . .
H8 H 0.0637 0.8456 0.6864 0.093 Uiso 1 1 calc R U . . .
C9 C 0.0865(4) 0.6438(4) 0.8252(3) 0.0827(10) Uani 1 1 d . . . . .
H9 H -0.0124 0.6657 0.8314 0.099 Uiso 1 1 calc R U . . .
C10 C 0.1881(4) 0.5047(4) 0.9018(3) 0.0798(9) Uani 1 1 d . . . . .
H10 H 0.1558 0.4345 0.9599 0.096 Uiso 1 1 calc R U . . .
C11 C 0.3358(4) 0.4655(3) 0.8956(3) 0.0687(8) Uani 1 1 d . . . . .
H11 H 0.4025 0.3700 0.9468 0.082 Uiso 1 1 calc R U . . .
C11A C 0.3826(3) 0.5735(3) 0.8102(2) 0.0577(7) Uani 1 1 d . . . . .
C11B C 0.5276(3) 0.5712(3) 0.7769(2) 0.0586(7) Uani 1 1 d . . . . .
C12 C 0.6648(3) 0.4666(3) 0.8162(2) 0.0562(7) Uani 1 1 d . . . . .
C12A C 0.7846(3) 0.5018(3) 0.7460(2) 0.0565(7) Uani 1 1 d . . . . .
C13 C 0.5926(3) 0.8490(3) 0.7373(2) 0.0587(7) Uani 1 1 d . . . . .
C14 C 0.6930(3) 0.3228(3) 0.9335(3) 0.0717(8) Uani 1 1 d . . . . .
H14A H 0.7016 0.2472 0.9092 0.108 Uiso 1 1 calc R U . . .
H14B H 0.6135 0.3381 0.9876 0.108 Uiso 1 1 calc R U . . .
H14C H 0.7819 0.2914 0.9783 0.108 Uiso 1 1 calc R U . . .
C15 C 1.0770(4) 0.1328(3) 0.8065(4) 0.0975(12) Uani 1 1 d . . . . .
H15A H 1.0861 0.1513 0.7187 0.146 Uiso 1 1 calc R U . . .
H15B H 1.0720 0.0385 0.8547 0.146 Uiso 1 1 calc R U . . .
H15C H 1.1601 0.1309 0.8378 0.146 Uiso 1 1 calc R U . . .
C16 C 1.2518(4) 0.5203(4) 0.5468(3) 0.0832(10) Uani 1 1 d . . . . .
H16A H 1.3114 0.5689 0.4947 0.125 Uiso 1 1 calc R U . . .
H16B H 1.2579 0.4456 0.5224 0.125 Uiso 1 1 calc R U . . .
H16C H 1.2856 0.4740 0.6343 0.125 Uiso 1 1 calc R U . . .
C17 C 0.6425(4) 1.0403(3) 0.7587(3) 0.0748(8) Uani 1 1 d . U . . .
C18 C 0.4750(11) 1.1199(12) 0.7875(12) 0.105(3) Uani 0.588(17) 1 d . U P A 1
H18A H 0.4143 1.1716 0.7106 0.158 Uiso 0.588(17) 1 calc R U P A 1
H18B H 0.4658 1.1896 0.8192 0.158 Uiso 0.588(17) 1 calc R U P A 1
H18C H 0.4451 1.0457 0.8497 0.158 Uiso 0.588(17) 1 calc R U P A 1
C19 C 0.6795(17) 1.1677(13) 0.6648(9) 0.102(3) Uani 0.588(17) 1 d . U P A 1
H19A H 0.7741 1.1280 0.6347 0.152 Uiso 0.588(17) 1 calc R U P A 1
H19B H 0.6797 1.2258 0.7060 0.152 Uiso 0.588(17) 1 calc R U P A 1
H19C H 0.6080 1.2298 0.5944 0.152 Uiso 0.588(17) 1 calc R U P A 1
C20 C 0.7363(17) 0.949(2) 0.8766(14) 0.094(3) Uani 0.588(17) 1 d . U P A 1
H20A H 0.8365 0.9113 0.8567 0.141 Uiso 0.588(17) 1 calc R U P A 1
H20B H 0.7119 0.8667 0.9294 0.141 Uiso 0.588(17) 1 calc R U P A 1
H20C H 0.7218 1.0085 0.9208 0.141 Uiso 0.588(17) 1 calc R U P A 1
C18A C 0.5071(17) 1.1531(17) 0.7368(17) 0.097(3) Uani 0.412(17) 1 d . U P A 2
H18D H 0.4820 1.2068 0.6471 0.145 Uiso 0.412(17) 1 calc R U P A 2
H18E H 0.5058 1.2195 0.7695 0.145 Uiso 0.412(17) 1 calc R U P A 2
H18F H 0.4378 1.1128 0.7785 0.145 Uiso 0.412(17) 1 calc R U P A 2
C19A C 0.766(2) 1.0960(19) 0.6923(15) 0.096(3) Uani 0.412(17) 1 d . U P A 2
H19D H 0.7496 1.1405 0.6017 0.144 Uiso 0.412(17) 1 calc R U P A 2
H19E H 0.8601 1.0125 0.7172 0.144 Uiso 0.412(17) 1 calc R U P A 2
H19F H 0.7634 1.1683 0.7182 0.144 Uiso 0.412(17) 1 calc R U P A 2
C20A C 0.693(3) 0.943(3) 0.9037(19) 0.101(5) Uani 0.412(17) 1 d . U P A 2
H20D H 0.7907 0.8681 0.9126 0.152 Uiso 0.412(17) 1 calc R U P A 2
H20E H 0.6289 0.8962 0.9459 0.152 Uiso 0.412(17) 1 calc R U P A 2
H20F H 0.6907 1.0059 0.9410 0.152 Uiso 0.412(17) 1 calc R U P A 2

loop_
_atom_site_aniso_label
_atom_site_aniso_U_11
_atom_site_aniso_U_22
_atom_site_aniso_U_33
_atom_site_aniso_U_23
_atom_site_aniso_U_13
_atom_site_aniso_U_12
O1 0.0923(16) 0.0422(11) 0.0921(15) -0.0149(11) 0.0146(12) -0.0235(11)
O2 0.0757(14) 0.0650(13) 0.0827(14) -0.0243(11) 0.0146(11) -0.0337(11)
O3 0.0843(14) 0.0532(12) 0.0597(12) -0.0021(10) 0.0012(10) -0.0250(11)
O4 0.145(2) 0.0889(16) 0.0617(12) -0.0332(12) 0.0389(13) -0.0758(16)
N1 0.100(2) 0.0678(16) 0.0625(15) -0.0324(13) 0.0238(14) -0.0510(15)
C1 0.081(2) 0.0464(16) 0.0558(15) -0.0154(13) 0.0024(14) -0.0288(15)
C2 0.0730(19) 0.0528(17) 0.0712(18) -0.0253(14) 0.0055(15) -0.0242(15)
C3 0.078(2) 0.0574(17) 0.0583(16) -0.0231(14) 0.0099(14) -0.0369(16)
C4 0.082(2) 0.0470(16) 0.0546(15) -0.0163(13) 0.0059(14) -0.0310(15)
C4A 0.0719(18) 0.0471(15) 0.0468(13) -0.0178(12) 0.0041(13) -0.0291(14)
C5 0.0745(18) 0.0421(14) 0.0443(13) -0.0081(11) 0.0050(12) -0.0288(14)
N6 0.0745(16) 0.0462(12) 0.0499(12) -0.0082(10) 0.0003(11) -0.0309(12)
C7 0.078(2) 0.0535(17) 0.0457(14) -0.0115(13) 0.0000(14) -0.0282(15)
C7A 0.076(2) 0.0580(17) 0.0480(14) -0.0175(13) 0.0032(14) -0.0333(15)
C8 0.076(2) 0.080(2) 0.0689(19) -0.0232(17) 0.0041(16) -0.0354(18)
C9 0.084(2) 0.094(3) 0.076(2) -0.0302(19) 0.0128(18) -0.051(2)
C10 0.095(3) 0.082(2) 0.069(2) -0.0224(18) 0.0157(18) -0.056(2)
C11 0.090(2) 0.0608(18) 0.0580(16) -0.0170(14) 0.0064(15) -0.0429(17)
C11A 0.0782(19) 0.0571(17) 0.0460(13) -0.0193(12) 0.0042(13) -0.0381(15)
C11B 0.080(2) 0.0458(15) 0.0482(14) -0.0108(12) 0.0018(14) -0.0340(15)
C12 0.080(2) 0.0450(15) 0.0463(13) -0.0160(12) 0.0040(13) -0.0324(15)
C12A 0.0771(19) 0.0461(15) 0.0460(13) -0.0162(12) 0.0014(13) -0.0286(14)
C13 0.0769(19) 0.0406(14) 0.0464(14) -0.0091(11) 0.0052(13) -0.0246(14)
C14 0.097(2) 0.0503(17) 0.0548(16) -0.0111(13) 0.0044(16) -0.0321(16)
C15 0.095(3) 0.0502(19) 0.115(3) -0.0209(19) 0.005(2) -0.0180(19)
C16 0.082(2) 0.078(2) 0.091(2) -0.0358(19) 0.0183(19) -0.0385(19)
C17 0.106(2) 0.0541(17) 0.0709(18) -0.0288(14) 0.0117(16) -0.0391(16)
C18 0.113(4) 0.067(5) 0.113(7) -0.043(5) 0.031(4) -0.021(4)
C19 0.154(8) 0.072(5) 0.100(4) -0.039(4) 0.034(5) -0.070(5)
C20 0.124(7) 0.082(5) 0.085(6) -0.039(4) 0.000(4) -0.045(5)
C18A 0.113(6) 0.068(6) 0.107(8) -0.045(6) 0.003(5) -0.029(4)
C19A 0.128(7) 0.077(7) 0.123(7) -0.059(6) 0.026(7) -0.064(6)
C20A 0.142(12) 0.096(7) 0.078(6) -0.042(6) -0.008(6) -0.051(8)

loop_
_atom_type_symbol
_atom_type_description
_atom_type_scat_dispersion_real
_atom_type_scat_dispersion_imag
_atom_type_scat_source
C C 0.0181 0.0091 'International Tables Vol C Tables 4.2.6.8 and 6.1.1.4'
H H 0.0000 0.0000 'International Tables Vol C Tables 4.2.6.8 and 6.1.1.4'
N N 0.0311 0.0180 'International Tables Vol C Tables 4.2.6.8 and 6.1.1.4'
O O 0.0492 0.0322 'International Tables Vol C Tables 4.2.6.8 and 6.1.1.4'

loop_
_geom_angle_atom_site_label_1
_geom_angle_atom_site_label_2
_geom_angle_atom_site_label_3
_geom_angle
C1 O1 C15 119.5(2)
C3 O2 C16 117.7(2)
C13 N1 C17 125.4(2)
C13 N1 H1 116(2)
C17 N1 H1 118(2)
O1 C1 C2 121.6(3)
O1 C1 C12A 116.4(2)
C2 C1 C12A 121.9(2)
C1 C2 C3 119.9(3)
C1 C2 H2 120.1
C3 C2 H2 120.1
O2 C3 C4 116.0(2)
O2 C3 C2 124.0(3)
C4 C3 C2 120.0(3)
C3 C4 C4A 120.2(2)
C3 C4 H4 119.9
C4A C4 H4 119.9
C4 C4A C12A 121.9(3)
C4 C4A C5 118.5(2)
C12A C4A C5 119.6(2)
N6 C5 C4A 110.2(2)
N6 C5 C13 108.7(2)
C4A C5 C13 112.6(2)
N6 C5 H5 108.4
C4A C5 H5 108.4
C13 C5 H5 108.4
C7 N6 C11B 111.9(2)
C7 N6 C5 122.1(2)
C11B N6 C5 120.3(2)
O3 C7 N6 124.1(3)
O3 C7 C7A 129.5(3)
N6 C7 C7A 106.4(2)
C8 C7A C11A 122.6(3)
C8 C7A C7 129.0(3)
C11A C7A C7 108.5(3)
C7A C8 C9 118.0(3)
C7A C8 H8 121.0
C9 C8 H8 121.0
C10 C9 C8 120.1(3)
C10 C9 H9 120.0
C8 C9 H9 120.0
C9 C10 C11 122.4(3)
C9 C10 H10 118.8
C11 C10 H10 118.8
C10 C11 C11A 118.1(3)
C10 C11 H11 120.9
C11A C11 H11 120.9
C7A C11A C11 118.8(3)
C7A C11A C11B 108.1(2)
C11 C11A C11B 133.1(3)
C12 C11B N6 121.0(2)
C12 C11B C11A 134.1(2)
N6 C11B C11A 104.8(2)
C11B C12 C12A 117.7(2)
C11B C12 C14 120.2(2)
C12A C12 C14 122.0(3)
C1 C12A C4A 116.0(2)
C1 C12A C12 123.9(2)
C4A C12A C12 120.0(2)
O4 C13 N1 124.7(3)
O4 C13 C5 120.4(2)
N1 C13 C5 114.9(2)
C12 C14 H14A 109.5
C12 C14 H14B 109.5
H14A C14 H14B 109.5
C12 C14 H14C 109.5
H14A C14 H14C 109.5
H14B C14 H14C 109.5
O1 C15 H15A 109.5
O1 C15 H15B 109.5
H15A C15 H15B 109.5
O1 C15 H15C 109.5
H15A C15 H15C 109.5
H15B C15 H15C 109.5
O2 C16 H16A 109.5
O2 C16 H16B 109.5
H16A C16 H16B 109.5
O2 C16 H16C 109.5
H16A C16 H16C 109.5
H16B C16 H16C 109.5
C18A C17 N1 109.9(8)
C20 C17 N1 110.5(10)
C20 C17 C19 113.4(9)
N1 C17 C19 108.9(4)
C18A C17 C20A 113.5(12)
N1 C17 C20A 111.3(14)
C18A C17 C19A 113.4(7)
N1 C17 C19A 101.8(5)
C20A C17 C19A 106.3(10)
C20 C17 C18 110.7(7)
N1 C17 C18 108.3(6)
C19 C17 C18 104.8(5)
C17 C18 H18A 109.5
C17 C18 H18B 109.5
H18A C18 H18B 109.5
C17 C18 H18C 109.5
H18A C18 H18C 109.5
H18B C18 H18C 109.5
C17 C19 H19A 109.5
C17 C19 H19B 109.5
H19A C19 H19B 109.5
C17 C19 H19C 109.5
H19A C19 H19C 109.5
H19B C19 H19C 109.5
C17 C20 H20A 109.5
C17 C20 H20B 109.5
H20A C20 H20B 109.5
C17 C20 H20C 109.5
H20A C20 H20C 109.5
H20B C20 H20C 109.5
C17 C18A H18D 109.5
C17 C18A H18E 109.5
H18D C18A H18E 109.5
C17 C18A H18F 109.5
H18D C18A H18F 109.5
H18E C18A H18F 109.5
C17 C19A H19D 109.5
C17 C19A H19E 109.5
H19D C19A H19E 109.5
C17 C19A H19F 109.5
H19D C19A H19F 109.5
H19E C19A H19F 109.5
C17 C20A H20D 109.5
C17 C20A H20E 109.5
H20D C20A H20E 109.5
C17 C20A H20F 109.5
H20D C20A H20F 109.5
H20E C20A H20F 109.5

loop_
_geom_bond_atom_site_label_1
_geom_bond_atom_site_label_2
_geom_bond_distance
O1 C1 1.368(3)
O1 C15 1.413(3)
O2 C3 1.366(3)
O2 C16 1.425(3)
O3 C7 1.232(3)
O4 C13 1.209(3)
N1 C13 1.333(3)
N1 C17 1.472(4)
N1 H1 0.87(3)
C1 C2 1.383(4)
C1 C12A 1.413(4)
C2 C3 1.387(4)
C2 H2 0.9300
C3 C4 1.374(4)
C4 C4A 1.381(4)
C4 H4 0.9300
C4A C12A 1.414(3)
C4A C5 1.502(4)
C5 N6 1.442(3)
C5 C13 1.553(4)
C5 H5 0.9800
N6 C7 1.366(3)
N6 C11B 1.428(3)
C7 C7A 1.466(4)
C7A C8 1.375(4)
C7A C11A 1.394(4)
C8 C9 1.384(4)
C8 H8 0.9300
C9 C10 1.376(4)
C9 H9 0.9300
C10 C11 1.376(4)
C10 H10 0.9300
C11 C11A 1.399(3)
C11 H11 0.9300
C11A C11B 1.469(4)
C11B C12 1.345(4)
C12 C12A 1.474(4)
C12 C14 1.509(3)
C14 H14A 0.9600
C14 H14B 0.9600
C14 H14C 0.9600
C15 H15A 0.9600
C15 H15B 0.9600
C15 H15C 0.9600
C16 H16A 0.9600
C16 H16B 0.9600
C16 H16C 0.9600
C17 C18A 1.356(14)
C17 C20 1.468(16)
C17 C19 1.519(7)
C17 C20A 1.57(2)
C17 C19A 1.599(12)
C17 C18 1.611(10)
C18 H18A 0.9600
C18 H18B 0.9600
C18 H18C 0.9600
C19 H19A 0.9600
C19 H19B 0.9600
C19 H19C 0.9600
C20 H20A 0.9600
C20 H20B 0.9600
C20 H20C 0.9600
C18A H18D 0.9600
C18A H18E 0.9600
C18A H18F 0.9600
C19A H19D 0.9600
C19A H19E 0.9600
C19A H19F 0.9600
C20A H20D 0.9600
C20A H20E 0.9600
C20A H20F 0.9600

loop_
_geom_hbond_atom_site_label_D
_geom_hbond_atom_site_label_H
_geom_hbond_atom_site_label_A
_geom_hbond_distance_DH
_geom_hbond_distance_HA
_geom_hbond_distance_DA
_geom_hbond_angle_DHA
_geom_hbond_site_symmetry_A
N1 H1 O3 0.87(3) 2.12(3) 2.967(3) 164(3) 2_676
